data_9005010
loop_
_publ_author_name
'Dal Negro, A.'
'Manoli, S.'
'Secco, L.'
'Piccirillo, E. M.'

_publ_section_title
;
 Megacrystic clinopyroxenes from Victoria (Australia):
 Crystal chemical comparisons of pyroxenes from high and low pressure regimes
 Sample: No-15
;
_journal_name_full 'European Journal of Mineralogy'
_journal_page_first 105
_journal_page_last 121
_journal_paper_doi 10.1127/ejm/01/1/0105
_journal_volume 1
_journal_year 1989
_chemical_compound_source 'Victoria, Australia'
_chemical_formula_sum 'Al0.268 Ca0.673 Cr0.002 Fe0.335 Mg0.685 Mn0.007 Na0.116 O6 Si1.895 Ti0.019'
_chemical_name_mineral Diopside
_space_group_IT_number 15
_symmetry_space_group_name_Hall '-C 2yc'
_symmetry_space_group_name_H-M 'C 1 2/c 1'
_cell_angle_alpha 90
_cell_angle_beta 106.54
_cell_angle_gamma 90
_cell_length_a 9.703
_cell_length_b 8.870
_cell_length_c 5.268
_cell_formula_units_Z 4
_cell_volume 434.633
_database_code_amcsd 0006355
_exptl_crystal_density_diffrn 3.406
_cod_original_formula_sum 'Ca.673 Na.116 Fe.335 Mg.685 Mn.007 Al.268 Ti.019 Cr.002 Si1.895 O6'
_cod_database_code 9005010

loop_
_space_group_symop_operation_xyz
x,y,z
1/2+x,1/2+y,z
x,-y,1/2+z
1/2+x,1/2-y,1/2+z
-x,y,1/2-z
1/2-x,1/2+y,1/2-z
-x,-y,-z
1/2-x,1/2-y,-z

loop_
_atom_site_label
_atom_site_fract_x
_atom_site_fract_y
_atom_site_fract_z
_atom_site_occupancy
_atom_site_U_iso_or_equiv
CaM2 0.00000 0.29660 0.25000 0.67300 0.01646
NaM2 0.00000 0.29660 0.25000 0.11600 0.01646
FeM2 0.00000 0.29660 0.25000 0.15500 0.01646
MgM2 0.00000 0.29660 0.25000 0.04900 0.01646
MnM2 0.00000 0.29660 0.25000 0.00700 0.01646
AlM1 0.00000 0.90610 0.25000 0.16300 0.00912
FeM1 0.00000 0.90610 0.25000 0.18000 0.00912
MgM1 0.00000 0.90610 0.25000 0.63600 0.00912
TiM1 0.00000 0.90610 0.25000 0.01900 0.00912
CrM1 0.00000 0.90610 0.25000 0.00200 0.00912
SiT 0.28870 0.09240 0.23260 0.94750 0.00975
AlT 0.28870 0.09240 0.23260 0.05250 0.00975
O1 0.11490 0.08570 0.14020 1.00000 0.01279
O2 0.36300 0.25170 0.32160 1.00000 0.01621
O3 0.35160 0.01770 -0.00110 1.00000 0.01292

loop_
_cod_related_entry_id
_cod_related_entry_database
_cod_related_entry_code
1 AMCSD 0006355
